data_4103996
loop_
_publ_author_name
'Abid Khan'
'Gary Nicholson'
'John Greenman'
'Leigh Madden'
'Graeme McRobbie'
'Christophe Pannecouque'
'Erik De Clercq'
'Robert Ullom'
'Danny L. Maples'
'Randall D. Maples'
'Jon D. Silversides'
'Timothy J. Hubin'
'Stephen J. Archibald'

_publ_contact_author_address
;
Department of Chemistry
University of Hull
Cottingham Road
Hull
HU6 7RX
UK
;
_publ_contact_author_name 'Stephen J. Archibald'
_publ_section_title
;
 Binding Optimization through Coordination Chemistry: CXCR4 Chemokine
 Receptor Antagonists from Ultrarigid Metal Complexes
;
_journal_name_full 'Journal of the American Chemical Society'
_journal_page_first 3416
_journal_page_last 3417
_journal_paper_doi 10.1021/ja807921k
_journal_volume 131
_journal_year 2009
_chemical_formula_moiety 'C22 H37 Cu N4 O2, F6 P'
_chemical_formula_sum 'C22 H37 Cu F6 N4 O2 P'
_chemical_formula_weight 598.07
_chemical_name_systematic
;
 ?
;
_space_group_IT_number 14
_symmetry_cell_setting monoclinic
_symmetry_space_group_name_Hall '-P 2ybc'
_symmetry_space_group_name_H-M 'P 1 21/c 1'
_atom_sites_solution_hydrogens geom
_atom_sites_solution_primary direct
_atom_sites_solution_secondary difmap
_audit_creation_method SHELXL-97
_cell_angle_alpha 90.00
_cell_angle_beta 101.548(13)
_cell_angle_gamma 90.00
_cell_formula_units_Z 4
_cell_length_a 13.178(2)
_cell_length_b 9.9503(12)
_cell_length_c 19.912(3)
_cell_measurement_reflns_used 8277
_cell_measurement_temperature 150(2)
_cell_measurement_theta_max 27.84
_cell_measurement_theta_min 2.66
_cell_volume 2558.1(6)
_computing_cell_refinement X-AREA
_computing_data_collection 'X-AREA (Stoe & Cie, 2002)'
_computing_data_reduction 'X-RED (Stoe & Cie, 2002)'
_computing_molecular_graphics 'ORTEP III (Farrugia, 1997)'
_computing_publication_material 'SHELXL97(Sheldrick, 1997) and WinGX (Farrugia, 1999)'
_computing_structure_refinement 'SHELXL97 (Sheldrick, 1997)'
_computing_structure_solution 'SHELXS97 (Sheldrick, 1997)'
_diffrn_ambient_temperature 150(2)
_diffrn_measured_fraction_theta_full 0.986
_diffrn_measured_fraction_theta_max 0.988
_diffrn_measurement_device_type 'Stoe IPDS-II image plate'
_diffrn_measurement_method '\w scans, 150 frames at 1\% intervals, exposure time 1.5 minutes'
_diffrn_radiation_monochromator graphite
_diffrn_radiation_source 'fine-focus sealed tube'
_diffrn_radiation_type MoK\a
_diffrn_radiation_wavelength 0.71073
_diffrn_reflns_av_R_equivalents 0.0879
_diffrn_reflns_av_sigmaI/netI 0.1490
_diffrn_reflns_limit_h_max 17
_diffrn_reflns_limit_h_min -17
_diffrn_reflns_limit_k_max 12
_diffrn_reflns_limit_k_min -12
_diffrn_reflns_limit_l_max 25
_diffrn_reflns_limit_l_min -25
_diffrn_reflns_number 16196
_diffrn_reflns_theta_full 25.00
_diffrn_reflns_theta_max 27.50
_diffrn_reflns_theta_min 2.67
_exptl_absorpt_coefficient_mu 0.988
_exptl_absorpt_correction_T_max 0.8702
_exptl_absorpt_correction_T_min 0.6865
_exptl_absorpt_correction_type numerical
_exptl_crystal_colour blue
_exptl_crystal_density_diffrn 1.553
_exptl_crystal_density_method 'not measured'
_exptl_crystal_description block
_exptl_crystal_F_000 1244
_exptl_crystal_size_max 0.42
_exptl_crystal_size_mid 0.32
_exptl_crystal_size_min 0.23
_refine_diff_density_max 0.385
_refine_diff_density_min -0.373
_refine_diff_density_rms 0.060
_refine_ls_extinction_coef none
_refine_ls_extinction_method none
_refine_ls_goodness_of_fit_ref 0.736
_refine_ls_hydrogen_treatment constr
_refine_ls_matrix_type full
_refine_ls_number_parameters 325
_refine_ls_number_reflns 5807
_refine_ls_number_restraints 0
_refine_ls_restrained_S_all 0.736
_refine_ls_R_factor_all 0.1239
_refine_ls_R_factor_gt 0.0416
_refine_ls_shift/su_max 0.018
_refine_ls_shift/su_mean 0.001
_refine_ls_structure_factor_coef Fsqd
_refine_ls_weighting_details 'calc w=1/[\s^2^(Fo^2^)+(0.0220P)^2^+0.0000P] where P=(Fo^2^+2Fc^2^)/3'
_refine_ls_weighting_scheme calc
_refine_ls_wR_factor_gt 0.0633
_refine_ls_wR_factor_ref 0.0755
_reflns_number_gt 2543
_reflns_number_total 5807
_reflns_threshold_expression >2sigma(I)
_cod_data_source_file ja807921k_si_002.cif
_cod_data_source_block sja61_06
_cod_original_sg_symbol_H-M 'P 21/c'
_cod_database_code 4103996

loop_
_symmetry_equiv_pos_as_xyz
'x, y, z'
'-x, y+1/2, -z+1/2'
'-x, -y, -z'
'x, -y-1/2, z-1/2'

loop_
_atom_site_label
_atom_site_type_symbol
_atom_site_fract_x
_atom_site_fract_y
_atom_site_fract_z
_atom_site_U_iso_or_equiv
_atom_site_adp_type
_atom_site_occupancy
_atom_site_symmetry_multiplicity
_atom_site_calc_flag
_atom_site_refinement_flags
C1 C 0.3494(3) 0.7347(4) 0.21587(17) 0.0383(10) Uani 1 1 d .
H1A H 0.4152 0.7315 0.2501 0.046 Uiso 1 1 calc R
H1B H 0.3149 0.8212 0.2214 0.046 Uiso 1 1 calc R
C2 C 0.3723(2) 0.7266(4) 0.14485(16) 0.0356(9) Uani 1 1 d .
H2A H 0.4177 0.8023 0.1377 0.043 Uiso 1 1 calc R
H2B H 0.4094 0.6418 0.1399 0.043 Uiso 1 1 calc R
C3 C 0.2903(3) 0.6757(4) 0.02543(17) 0.0427(10) Uani 1 1 d .
H3A H 0.3417 0.7322 0.0085 0.051 Uiso 1 1 calc R
H3B H 0.2239 0.6837 -0.0080 0.051 Uiso 1 1 calc R
C4 C 0.3257(3) 0.5306(5) 0.02633(18) 0.0468(11) Uani 1 1 d .
H4A H 0.3386 0.5084 -0.0197 0.056 Uiso 1 1 calc R
H4B H 0.3928 0.5232 0.0591 0.056 Uiso 1 1 calc R
C5 C 0.2541(2) 0.4277(4) 0.04499(16) 0.0438(11) Uani 1 1 d .
H5A H 0.2825 0.3377 0.0383 0.053 Uiso 1 1 calc R
H5B H 0.1867 0.4357 0.0126 0.053 Uiso 1 1 calc R
C6 C 0.1580(3) 0.3289(4) 0.1231(2) 0.0470(10) Uani 1 1 d .
H6A H 0.1927 0.2402 0.1281 0.056 Uiso 1 1 calc R
H6B H 0.1031 0.3267 0.0811 0.056 Uiso 1 1 calc R
C7 C 0.1105(3) 0.3555(4) 0.1842(2) 0.0495(11) Uani 1 1 d .
H7A H 0.0552 0.2891 0.1861 0.059 Uiso 1 1 calc R
H7B H 0.1637 0.3476 0.2268 0.059 Uiso 1 1 calc R
C8 C 0.0539(3) 0.5498(5) 0.2447(2) 0.0563(12) Uani 1 1 d .
H8A H 0.0029 0.4938 0.2624 0.068 Uiso 1 1 calc R
H8B H 0.0239 0.6410 0.2365 0.068 Uiso 1 1 calc R
C9 C 0.1523(3) 0.5596(5) 0.30067(19) 0.0537(12) Uani 1 1 d .
H9A H 0.1317 0.5856 0.3440 0.064 Uiso 1 1 calc R
H9B H 0.1835 0.4688 0.3075 0.064 Uiso 1 1 calc R
C10 C 0.2348(3) 0.6558(4) 0.28834(17) 0.0460(11) Uani 1 1 d .
H10A H 0.2043 0.7470 0.2815 0.055 Uiso 1 1 calc R
H10B H 0.2904 0.6586 0.3299 0.055 Uiso 1 1 calc R
C11 C 0.3368(3) 0.4926(4) 0.23653(18) 0.0397(10) Uani 1 1 d .
H11A H 0.3069 0.4356 0.2684 0.048 Uiso 1 1 calc R
H11B H 0.4103 0.5091 0.2577 0.048 Uiso 1 1 calc R
C12 C 0.3321(2) 0.4150(4) 0.16914(16) 0.0374(9) Uani 1 1 d .
H12A H 0.3918 0.4425 0.1491 0.045 Uiso 1 1 calc R
H12B H 0.3397 0.3180 0.1798 0.045 Uiso 1 1 calc R
C13 C 0.2398(2) 0.8750(4) 0.08161(16) 0.0370(9) Uani 1 1 d .
H13A H 0.1752 0.8756 0.0463 0.044 Uiso 1 1 calc R
H13B H 0.2220 0.9080 0.1247 0.044 Uiso 1 1 calc R
C14 C 0.3135(2) 0.9735(4) 0.06028(17) 0.0374(10) Uani 1 1 d .
C15 C 0.3816(2) 1.0494(4) 0.10757(18) 0.0405(10) Uani 1 1 d .
H15 H 0.3840 1.0355 0.1551 0.049 Uiso 1 1 calc R
C16 C 0.4459(2) 1.1443(4) 0.08794(19) 0.0459(11) Uani 1 1 d .
H16 H 0.4923 1.1943 0.1214 0.055 Uiso 1 1 calc R
C17 C 0.4421(3) 1.1663(4) 0.0185(2) 0.0497(12) Uani 1 1 d .
H17 H 0.4858 1.2318 0.0042 0.060 Uiso 1 1 calc R
C18 C 0.3746(3) 1.0924(5) -0.02964(19) 0.0485(11) Uani 1 1 d .
H18 H 0.3716 1.1076 -0.0771 0.058 Uiso 1 1 calc R
C19 C 0.3119(2) 0.9972(4) -0.00923(18) 0.0427(11) Uani 1 1 d .
H19 H 0.2665 0.9463 -0.0429 0.051 Uiso 1 1 calc R
C20 C -0.0382(2) 0.4843(5) 0.1332(2) 0.0565(12) Uani 1 1 d .
H20A H -0.0691 0.5742 0.1270 0.085 Uiso 1 1 calc R
H20B H -0.0821 0.4255 0.1548 0.085 Uiso 1 1 calc R
H20C H -0.0325 0.4473 0.0885 0.085 Uiso 1 1 calc R
C21 C 0.0150(3) 0.7631(4) 0.0678(2) 0.0425(10) Uani 1 1 d .
C22 C -0.0705(2) 0.8661(5) 0.0535(2) 0.0589(13) Uani 1 1 d .
H22A H -0.0723 0.9167 0.0954 0.088 Uiso 1 1 calc R
H22B H -0.1370 0.8206 0.0379 0.088 Uiso 1 1 calc R
H22C H -0.0577 0.9279 0.0177 0.088 Uiso 1 1 calc R
Cu1 Cu 0.16575(3) 0.61287(5) 0.13296(2) 0.03514(12) Uani 1 1 d .
F1 F 0.38570(16) 0.2157(3) 0.29515(13) 0.0715(8) Uani 1 1 d .
F2 F 0.41762(15) -0.0021(3) 0.29901(12) 0.0669(8) Uani 1 1 d .
F3 F 0.28271(17) -0.0357(3) 0.34984(12) 0.0734(8) Uani 1 1 d .
F4 F 0.25032(16) 0.1850(3) 0.34488(15) 0.0866(10) Uani 1 1 d .
F5 F 0.40887(13) 0.1096(3) 0.39475(9) 0.0575(6) Uani 1 1 d .
F6 F 0.25911(14) 0.0699(3) 0.24990(10) 0.0657(8) Uani 1 1 d .
N1 N 0.28174(19) 0.6221(4) 0.22844(13) 0.0380(7) Uani 1 1 d .
N2 N 0.27535(19) 0.7318(3) 0.09270(13) 0.0332(7) Uani 1 1 d .
N3 N 0.23476(19) 0.4353(3) 0.11636(13) 0.0383(8) Uani 1 1 d .
N4 N 0.0666(2) 0.4932(3) 0.17781(16) 0.0440(9) Uani 1 1 d .
O1 O 0.06633(16) 0.7588(3) 0.12872(13) 0.0425(7) Uani 1 1 d .
O2 O 0.03099(17) 0.6878(3) 0.02154(14) 0.0535(8) Uani 1 1 d .
P1 P 0.33341(6) 0.08984(12) 0.32281(4) 0.0366(3) Uani 1 1 d .

loop_
_atom_site_aniso_label
_atom_site_aniso_U_11
_atom_site_aniso_U_22
_atom_site_aniso_U_33
_atom_site_aniso_U_23
_atom_site_aniso_U_13
_atom_site_aniso_U_12
C1 0.042(2) 0.038(3) 0.031(2) -0.0020(19) -0.0014(16) 0.0064(18)
C2 0.0346(18) 0.035(3) 0.036(2) 0.0025(18) 0.0042(16) 0.0099(16)
C3 0.0412(19) 0.061(3) 0.026(2) -0.0018(19) 0.0074(16) 0.0141(19)
C4 0.045(2) 0.067(3) 0.028(2) -0.012(2) 0.0053(16) 0.024(2)
C5 0.0413(18) 0.053(3) 0.034(2) -0.0089(19) 0.0014(16) 0.0207(18)
C6 0.0364(18) 0.038(3) 0.061(3) -0.007(2) -0.0030(18) 0.0027(18)
C7 0.043(2) 0.041(3) 0.064(3) 0.001(2) 0.0084(19) 0.0032(18)
C8 0.061(2) 0.057(3) 0.059(3) 0.007(2) 0.031(2) 0.010(2)
C9 0.070(3) 0.052(3) 0.046(2) 0.002(2) 0.029(2) 0.009(2)
C10 0.063(2) 0.048(3) 0.029(2) 0.0002(19) 0.0132(18) 0.0081(19)
C11 0.047(2) 0.036(3) 0.032(2) 0.0014(18) -0.0002(16) 0.0072(17)
C12 0.0360(16) 0.038(3) 0.0345(19) 0.0013(19) -0.0017(14) 0.0158(16)
C13 0.0327(16) 0.048(3) 0.0305(18) 0.001(2) 0.0067(14) 0.0134(18)
C14 0.0320(17) 0.046(3) 0.036(2) 0.0120(19) 0.0113(16) 0.0224(17)
C15 0.0388(18) 0.049(3) 0.035(2) 0.012(2) 0.0108(17) 0.0182(18)
C16 0.0377(18) 0.050(3) 0.053(2) 0.012(2) 0.0154(18) 0.0171(18)
C17 0.041(2) 0.048(3) 0.067(3) 0.024(2) 0.029(2) 0.0235(19)
C18 0.047(2) 0.061(3) 0.043(2) 0.023(2) 0.0226(18) 0.031(2)
C19 0.0362(18) 0.059(3) 0.034(2) 0.011(2) 0.0097(16) 0.0213(18)
C20 0.0358(19) 0.057(4) 0.077(3) -0.005(3) 0.013(2) 0.0012(19)
C21 0.0365(19) 0.042(3) 0.049(3) -0.002(2) 0.0082(19) 0.0036(18)
C22 0.0394(19) 0.071(4) 0.065(3) 0.002(3) 0.0064(18) 0.027(2)
Cu1 0.03032(19) 0.0403(3) 0.0343(2) -0.0001(3) 0.00515(16) 0.0118(2)
F1 0.0645(14) 0.063(2) 0.0829(19) 0.0358(15) 0.0056(13) -0.0130(13)
F2 0.0431(11) 0.073(2) 0.0827(17) -0.0328(15) 0.0080(11) 0.0071(11)
F3 0.0711(14) 0.077(2) 0.0698(16) 0.0054(15) 0.0089(12) -0.0462(14)
F4 0.0484(13) 0.094(3) 0.121(2) -0.0595(19) 0.0269(14) -0.0045(13)
F5 0.0553(11) 0.081(2) 0.0338(11) -0.0053(14) 0.0038(9) -0.0310(13)
F6 0.0489(11) 0.102(3) 0.0398(12) -0.0082(14) -0.0059(10) 0.0056(12)
N1 0.0442(15) 0.042(2) 0.0279(15) -0.0018(17) 0.0074(12) 0.0104(16)
N2 0.0312(14) 0.042(2) 0.0259(16) 0.0043(15) 0.0054(12) 0.0145(13)
N3 0.0334(14) 0.045(2) 0.0335(17) -0.0091(15) 0.0001(12) 0.0077(13)
N4 0.0363(15) 0.047(3) 0.050(2) 0.0013(17) 0.0124(14) 0.0120(15)
O1 0.0323(12) 0.049(2) 0.0459(16) -0.0017(14) 0.0068(12) 0.0071(11)
O2 0.0435(14) 0.058(2) 0.0561(18) -0.0151(16) 0.0028(13) 0.0143(13)
P1 0.0352(4) 0.0426(8) 0.0331(5) -0.0048(5) 0.0094(4) -0.0052(4)

loop_
_atom_type_symbol
_atom_type_description
_atom_type_scat_dispersion_real
_atom_type_scat_dispersion_imag
_atom_type_scat_source
C C 0.0033 0.0016 'International Tables Vol C Tables 4.2.6.8 and 6.1.1.4'
Cu Cu 0.3201 1.2651 'International Tables Vol C Tables 4.2.6.8 and 6.1.1.4'
F F 0.0171 0.0103 'International Tables Vol C Tables 4.2.6.8 and 6.1.1.4'
N N 0.0061 0.0033 'International Tables Vol C Tables 4.2.6.8 and 6.1.1.4'
O O 0.0106 0.0060 'International Tables Vol C Tables 4.2.6.8 and 6.1.1.4'
P P 0.1023 0.0942 'International Tables Vol C Tables 4.2.6.8 and 6.1.1.4'
H H 0.0000 0.0000 'International Tables Vol C Tables 4.2.6.8 and 6.1.1.4'

loop_
_geom_angle_atom_site_label_1
_geom_angle_atom_site_label_2
_geom_angle_atom_site_label_3
_geom_angle
N1 C1 C2 111.0(3)
N1 C1 H1A 109.4
C2 C1 H1A 109.4
N1 C1 H1B 109.4
C2 C1 H1B 109.4
H1A C1 H1B 108.0
N2 C2 C1 110.5(2)
N2 C2 H2A 109.5
C1 C2 H2A 109.5
N2 C2 H2B 109.5
C1 C2 H2B 109.5
H2A C2 H2B 108.1
N2 C3 C4 116.0(3)
N2 C3 H3A 108.3
C4 C3 H3A 108.3
N2 C3 H3B 108.3
C4 C3 H3B 108.3
H3A C3 H3B 107.4
C5 C4 C3 116.6(3)
C5 C4 H4A 108.1
C3 C4 H4A 108.1
C5 C4 H4B 108.1
C3 C4 H4B 108.1
H4A C4 H4B 107.3
C4 C5 N3 116.1(3)
C4 C5 H5A 108.3
N3 C5 H5A 108.3
C4 C5 H5B 108.3
N3 C5 H5B 108.3
H5A C5 H5B 107.4
N3 C6 C7 110.5(3)
N3 C6 H6A 109.6
C7 C6 H6A 109.6
N3 C6 H6B 109.6
C7 C6 H6B 109.6
H6A C6 H6B 108.1
N4 C7 C6 108.2(3)
N4 C7 H7A 110.1
C6 C7 H7A 110.1
N4 C7 H7B 110.1
C6 C7 H7B 110.1
H7A C7 H7B 108.4
N4 C8 C9 116.3(3)
N4 C8 H8A 108.2
C9 C8 H8A 108.2
N4 C8 H8B 108.2
C9 C8 H8B 108.2
H8A C8 H8B 107.4
C10 C9 C8 117.1(3)
C10 C9 H9A 108.0
C8 C9 H9A 108.0
C10 C9 H9B 108.0
C8 C9 H9B 108.0
H9A C9 H9B 107.3
N1 C10 C9 114.6(3)
N1 C10 H10A 108.6
C9 C10 H10A 108.6
N1 C10 H10B 108.6
C9 C10 H10B 108.6
H10A C10 H10B 107.6
N1 C11 C12 114.3(3)
N1 C11 H11A 108.7
C12 C11 H11A 108.7
N1 C11 H11B 108.7
C12 C11 H11B 108.7
H11A C11 H11B 107.6
N3 C12 C11 115.0(3)
N3 C12 H12A 108.5
C11 C12 H12A 108.5
N3 C12 H12B 108.5
C11 C12 H12B 108.5
H12A C12 H12B 107.5
C14 C13 N2 117.5(2)
C14 C13 H13A 107.9
N2 C13 H13A 107.9
C14 C13 H13B 107.9
N2 C13 H13B 107.9
H13A C13 H13B 107.2
C15 C14 C19 117.3(3)
C15 C14 C13 122.1(3)
C19 C14 C13 120.5(3)
C16 C15 C14 122.2(3)
C16 C15 H15 118.9
C14 C15 H15 118.9
C15 C16 C17 119.2(4)
C15 C16 H16 120.4
C17 C16 H16 120.4
C18 C17 C16 119.7(4)
C18 C17 H17 120.1
C16 C17 H17 120.1
C19 C18 C17 120.3(3)
C19 C18 H18 119.8
C17 C18 H18 119.8
C18 C19 C14 121.3(4)
C18 C19 H19 119.4
C14 C19 H19 119.4
N4 C20 H20A 109.5
N4 C20 H20B 109.5
H20A C20 H20B 109.5
N4 C20 H20C 109.5
H20A C20 H20C 109.5
H20B C20 H20C 109.5
O2 C21 O1 123.7(4)
O2 C21 C22 120.2(4)
O1 C21 C22 116.1(4)
C21 C22 H22A 109.5
C21 C22 H22B 109.5
H22A C22 H22B 109.5
C21 C22 H22C 109.5
H22A C22 H22C 109.5
H22B C22 H22C 109.5
O1 Cu1 N3 162.80(11)
O1 Cu1 N4 88.32(11)
N3 Cu1 N4 85.03(12)
O1 Cu1 N2 94.02(10)
N3 Cu1 N2 93.55(11)
N4 Cu1 N2 176.17(11)
O1 Cu1 N1 110.69(11)
N3 Cu1 N1 85.46(11)
N4 Cu1 N1 92.30(11)
N2 Cu1 N1 84.03(10)
C11 N1 C1 112.3(3)
C11 N1 C10 112.6(3)
C1 N1 C10 109.0(3)
C11 N1 Cu1 107.5(2)
C1 N1 Cu1 102.9(2)
C10 N1 Cu1 112.05(19)
C2 N2 C3 111.4(2)
C2 N2 C13 109.7(3)
C3 N2 C13 108.3(3)
C2 N2 Cu1 105.7(2)
C3 N2 Cu1 110.3(2)
C13 N2 Cu1 111.42(17)
C6 N3 C5 107.3(3)
C6 N3 C12 110.0(3)
C5 N3 C12 112.0(2)
C6 N3 Cu1 105.5(2)
C5 N3 Cu1 111.3(2)
C12 N3 Cu1 110.4(2)
C7 N4 C8 112.6(3)
C7 N4 C20 107.2(3)
C8 N4 C20 107.4(3)
C7 N4 Cu1 107.25(19)
C8 N4 Cu1 111.0(3)
C20 N4 Cu1 111.3(2)
C21 O1 Cu1 107.0(2)
F3 P1 F4 90.88(15)
F3 P1 F1 179.28(16)
F4 P1 F1 89.84(17)
F3 P1 F2 90.85(16)
F4 P1 F2 178.16(18)
F1 P1 F2 88.43(14)
F3 P1 F5 91.26(13)
F4 P1 F5 91.08(14)
F1 P1 F5 88.76(13)
F2 P1 F5 89.52(13)
F3 P1 F6 89.25(13)
F4 P1 F6 89.69(13)
F1 P1 F6 90.72(14)
F2 P1 F6 89.71(12)
F5 P1 F6 179.08(11)

loop_
_geom_bond_atom_site_label_1
_geom_bond_atom_site_label_2
_geom_bond_distance
C1 N1 1.484(5)
C1 C2 1.506(4)
C1 H1A 0.9900
C1 H1B 0.9900
C2 N2 1.477(4)
C2 H2A 0.9900
C2 H2B 0.9900
C3 N2 1.500(4)
C3 C4 1.516(5)
C3 H3A 0.9900
C3 H3B 0.9900
C4 C5 1.490(5)
C4 H4A 0.9900
C4 H4B 0.9900
C5 N3 1.495(4)
C5 H5A 0.9900
C5 H5B 0.9900
C6 N3 1.489(5)
C6 C7 1.499(5)
C6 H6A 0.9900
C6 H6B 0.9900
C7 N4 1.483(5)
C7 H7A 0.9900
C7 H7B 0.9900
C8 N4 1.486(5)
C8 C9 1.535(5)
C8 H8A 0.9900
C8 H8B 0.9900
C9 C10 1.505(5)
C9 H9A 0.9900
C9 H9B 0.9900
C10 N1 1.488(4)
C10 H10A 0.9900
C10 H10B 0.9900
C11 N1 1.472(5)
C11 C12 1.538(5)
C11 H11A 0.9900
C11 H11B 0.9900
C12 N3 1.500(4)
C12 H12A 0.9900
C12 H12B 0.9900
C13 C14 1.500(5)
C13 N2 1.502(5)
C13 H13A 0.9900
C13 H13B 0.9900
C14 C15 1.387(5)
C14 C19 1.400(4)
C15 C16 1.377(5)
C15 H15 0.9500
C16 C17 1.391(5)
C16 H16 0.9500
C17 C18 1.382(5)
C17 H17 0.9500
C18 C19 1.370(6)
C18 H18 0.9500
C19 H19 0.9500
C20 N4 1.488(4)
C20 H20A 0.9800
C20 H20B 0.9800
C20 H20C 0.9800
C21 O2 1.238(4)
C21 O1 1.266(4)
C21 C22 1.507(5)
C22 H22A 0.9800
C22 H22B 0.9800
C22 H22C 0.9800
Cu1 O1 1.946(2)
Cu1 N3 2.044(3)
Cu1 N4 2.095(3)
Cu1 N2 2.143(3)
Cu1 N1 2.190(3)
F1 P1 1.581(3)
F2 P1 1.582(2)
F3 P1 1.563(2)
F4 P1 1.575(2)
F5 P1 1.5840(19)
F6 P1 1.593(2)

loop_
_geom_torsion_atom_site_label_1
_geom_torsion_atom_site_label_2
_geom_torsion_atom_site_label_3
_geom_torsion_atom_site_label_4
_geom_torsion
N1 C1 C2 N2 59.4(4)
N2 C3 C4 C5 62.9(4)
C3 C4 C5 N3 -64.6(4)
N3 C6 C7 N4 54.7(4)
N4 C8 C9 C10 66.2(5)
C8 C9 C10 N1 -63.6(5)
N1 C11 C12 N3 -31.8(5)
N2 C13 C14 C15 -92.4(4)
N2 C13 C14 C19 91.0(4)
C19 C14 C15 C16 -0.2(5)
C13 C14 C15 C16 -176.9(3)
C14 C15 C16 C17 0.7(5)
C15 C16 C17 C18 -0.3(5)
C16 C17 C18 C19 -0.4(5)
C17 C18 C19 C14 0.8(5)
C15 C14 C19 C18 -0.5(5)
C13 C14 C19 C18 176.2(3)
C12 C11 N1 C1 -89.7(3)
C12 C11 N1 C10 146.8(3)
C12 C11 N1 Cu1 22.8(3)
C2 C1 N1 C11 72.0(3)
C2 C1 N1 C10 -162.5(3)
C2 C1 N1 Cu1 -43.4(3)
C9 C10 N1 C11 -63.1(4)
C9 C10 N1 C1 171.5(3)
C9 C10 N1 Cu1 58.3(4)
O1 Cu1 N1 C11 165.7(2)
N3 Cu1 N1 C11 -8.2(2)
N4 Cu1 N1 C11 76.6(2)
N2 Cu1 N1 C11 -102.3(2)
O1 Cu1 N1 C1 -75.6(2)
N3 Cu1 N1 C1 110.5(2)
N4 Cu1 N1 C1 -164.6(2)
N2 Cu1 N1 C1 16.5(2)
O1 Cu1 N1 C10 41.4(3)
N3 Cu1 N1 C10 -132.5(3)
N4 Cu1 N1 C10 -47.7(3)
N2 Cu1 N1 C10 133.4(3)
C1 C2 N2 C3 -159.6(3)
C1 C2 N2 C13 80.5(3)
C1 C2 N2 Cu1 -39.8(3)
C4 C3 N2 C2 59.6(4)
C4 C3 N2 C13 -179.7(3)
C4 C3 N2 Cu1 -57.5(3)
C14 C13 N2 C2 57.3(4)
C14 C13 N2 C3 -64.5(4)
C14 C13 N2 Cu1 174.0(2)
O1 Cu1 N2 C2 122.6(2)
N3 Cu1 N2 C2 -72.8(2)
N1 Cu1 N2 C2 12.2(2)
O1 Cu1 N2 C3 -116.8(2)
N3 Cu1 N2 C3 47.7(2)
N1 Cu1 N2 C3 132.8(2)
O1 Cu1 N2 C13 3.5(2)
N3 Cu1 N2 C13 168.1(2)
N1 Cu1 N2 C13 -106.9(2)
C7 C6 N3 C5 -162.8(3)
C7 C6 N3 C12 75.1(4)
C7 C6 N3 Cu1 -44.0(3)
C4 C5 N3 C6 177.3(3)
C4 C5 N3 C12 -61.8(4)
C4 C5 N3 Cu1 62.3(3)
C11 C12 N3 C6 -92.9(4)
C11 C12 N3 C5 147.8(3)
C11 C12 N3 Cu1 23.2(4)
O1 Cu1 N3 C6 -49.5(5)
N4 Cu1 N3 C6 18.1(2)
N2 Cu1 N3 C6 -165.4(2)
N1 Cu1 N3 C6 110.8(2)
O1 Cu1 N3 C5 66.6(5)
N4 Cu1 N3 C5 134.2(2)
N2 Cu1 N3 C5 -49.3(2)
N1 Cu1 N3 C5 -133.1(2)
O1 Cu1 N3 C12 -168.3(3)
N4 Cu1 N3 C12 -100.7(2)
N2 Cu1 N3 C12 75.7(2)
N1 Cu1 N3 C12 -8.0(2)
C6 C7 N4 C8 -158.3(3)
C6 C7 N4 C20 83.8(3)
C6 C7 N4 Cu1 -35.8(3)
C9 C8 N4 C7 58.5(5)
C9 C8 N4 C20 176.2(4)
C9 C8 N4 Cu1 -61.9(4)
O1 Cu1 N4 C7 173.9(2)
N3 Cu1 N4 C7 9.8(2)
N1 Cu1 N4 C7 -75.4(2)
O1 Cu1 N4 C8 -62.6(2)
N3 Cu1 N4 C8 133.3(2)
N1 Cu1 N4 C8 48.0(2)
O1 Cu1 N4 C20 57.0(3)
N1 Cu1 N4 C20 167.6(3)
O2 C21 O1 Cu1 -1.7(5)
C22 C21 O1 Cu1 177.4(3)
N3 Cu1 O1 C21 -33.5(5)
N4 Cu1 O1 C21 -100.7(2)
N2 Cu1 O1 C21 82.3(2)
N1 Cu1 O1 C21 167.5(2)
